data_4002162
loop_
_publ_author_name
'Syrigos, Jonathan C.'
'Clark, Daniel J.'
'Saouma, Felix O.'
'Clarke, Samantha M.'
'Fang, Lei'
'Jang, Joon I.'
'Kanatzidis, Mercouri G.'

_publ_section_title
;
 Semiconducting Properties and Phase-Matching Nonlinear Optical Response
 of the One-Dimensional Selenophosphates ANb2PSe10(A = K, Rb, and Cs)
;
_journal_issue 1
_journal_name_full 'Chemistry of Materials'
_journal_page_first 255
_journal_paper_doi 10.1021/cm5038217
_journal_volume 27
_journal_year 2015
_chemical_formula_sum 'K Nb2 P Se10'
_chemical_formula_weight 1045.49
_chemical_name_systematic
; 
 ? 
;
_space_group_IT_number 7
_symmetry_cell_setting monoclinic
_symmetry_space_group_name_Hall 'P -2yc'
_symmetry_space_group_name_H-M 'P 1 c 1'
_atom_sites_solution_primary direct
_atom_sites_solution_secondary difmap
_audit_creation_method SHELXL-97
_cell_angle_alpha 90.00
_cell_angle_beta 106.64(3)
_cell_angle_gamma 90.00
_cell_formula_units_Z 4
_cell_length_a 7.2931(15)
_cell_length_b 15.612(3)
_cell_length_c 13.557(3)
_cell_measurement_temperature 293(2)
_cell_volume 1479.0(6)
_computing_cell_refinement 'STOE X-AREA'
_computing_data_collection 'STOE X-AREA'
_computing_data_reduction 'STOE X-RED'
_computing_structure_refinement 'SHELXL-97 (Sheldrick, 2008)'
_computing_structure_solution 'SHELXS-97 (Sheldrick, 2008)'
_diffrn_ambient_temperature 293(2)
_diffrn_measured_fraction_theta_full 0.992
_diffrn_measured_fraction_theta_max 0.992
_diffrn_measurement_device_type 'STOE IPDS 2'
_diffrn_radiation_monochromator graphite
_diffrn_radiation_source 'fine-focus sealed tube'
_diffrn_radiation_type MoK\a
_diffrn_radiation_wavelength 0.71073
_diffrn_reflns_av_R_equivalents 0.0710
_diffrn_reflns_av_sigmaI/netI 0.0580
_diffrn_reflns_limit_h_max 10
_diffrn_reflns_limit_h_min -11
_diffrn_reflns_limit_k_max 25
_diffrn_reflns_limit_k_min -25
_diffrn_reflns_limit_l_max 21
_diffrn_reflns_limit_l_min -21
_diffrn_reflns_number 22086
_diffrn_reflns_theta_full 34.89
_diffrn_reflns_theta_max 34.89
_diffrn_reflns_theta_min 2.92
_exptl_absorpt_coefficient_mu 26.509
_exptl_absorpt_correction_T_max 0.2836
_exptl_absorpt_correction_T_min 0.0507
_exptl_absorpt_correction_type numerical
_exptl_absorpt_process_details X-Red32
_exptl_crystal_colour black
_exptl_crystal_density_diffrn 4.695
_exptl_crystal_density_method 'not measured'
_exptl_crystal_description needle
_exptl_crystal_F_000 1824
_exptl_crystal_size_max 0.03
_exptl_crystal_size_mid 0.002
_exptl_crystal_size_min 0.002
_refine_diff_density_max 1.549
_refine_diff_density_min -1.973
_refine_diff_density_rms 0.313
_refine_ls_abs_structure_details 'Flack H D (1983), Acta Cryst. A39, 876-881'
_refine_ls_abs_structure_Flack 0.025(10)
_refine_ls_extinction_method none
_refine_ls_goodness_of_fit_ref 1.063
_refine_ls_matrix_type full
_refine_ls_number_parameters 253
_refine_ls_number_reflns 11828
_refine_ls_number_restraints 2
_refine_ls_restrained_S_all 1.063
_refine_ls_R_factor_all 0.0728
_refine_ls_R_factor_gt 0.0571
_refine_ls_shift/su_max 0.001
_refine_ls_shift/su_mean 0.000
_refine_ls_structure_factor_coef Fsqd
_refine_ls_weighting_details 'calc w=1/[\s^2^(Fo^2^)+(0.0609P)^2^+14.0407P] where P=(Fo^2^+2Fc^2^)/3'
_refine_ls_weighting_scheme calc
_refine_ls_wR_factor_gt 0.1307
_refine_ls_wR_factor_ref 0.1386
_reflns_number_gt 9840
_reflns_number_total 11828
_reflns_threshold_expression >2sigma(I)
_cod_data_source_file cm5038217_si_002.cif
_cod_data_source_block KNb2PSe10
_cod_depositor_comments
;
The following automatic conversions were performed:

'_symmetry_cell_setting' value 'Monoclinic' changed to 'monoclinic'
according to
/usr/data/users/saulius/automatic-downloads/current/ACS/lib/dictionaries/cif_core.dic
dictionary named 'cif_core.dic' version 2.4.2 from 2011-04-26.

Automatic conversion script
Id: cif_fix_values 3008 2015-01-20 13:52:24Z robertas 
;
_cod_original_cell_volume 1479.0(5)
_cod_original_sg_symbol_H-M Pc
_cod_database_code 4002162

loop_
_symmetry_equiv_pos_as_xyz
'x, y, z'
'x, -y, z+1/2'

loop_
_atom_site_label
_atom_site_type_symbol
_atom_site_fract_x
_atom_site_fract_y
_atom_site_fract_z
_atom_site_U_iso_or_equiv
_atom_site_adp_type
_atom_site_occupancy
_atom_site_symmetry_multiplicity
_atom_site_calc_flag
Se1 Se 0.0000(2) 0.05822(9) 0.00003(9) 0.0259(3) Uani 1 1 d
Se2 Se 0.00906(17) 0.02954(8) 0.27127(8) 0.0203(2) Uani 1 1 d
Se3 Se 0.01432(19) 0.08255(9) 0.55011(9) 0.0245(2) Uani 1 1 d
Se4 Se 0.02024(19) 0.43970(9) 0.03563(9) 0.0249(2) Uani 1 1 d
Se5 Se 0.02718(17) 0.53145(8) 0.26378(8) 0.0207(2) Uani 1 1 d
Se6 Se 0.0323(2) 0.42000(10) 0.48750(9) 0.0274(3) Uani 1 1 d
Se7 Se 0.2196(2) 0.20723(8) 0.42098(9) 0.0249(2) Uani 1 1 d
Se8 Se 0.21970(19) 0.08562(7) 0.81086(8) 0.0211(2) Uani 1 1 d
Se9 Se 0.2353(2) 0.69817(8) 0.42871(9) 0.0267(3) Uani 1 1 d
Se10 Se 0.23790(18) 0.41561(7) 0.28998(8) 0.0203(2) Uani 1 1 d
Nb1 Nb 0.26754(14) 0.03680(6) 0.45754(7) 0.01565(17) Uani 1 1 d
Se11 Se 0.2698(2) 0.19955(8) 0.16119(9) 0.0279(3) Uani 1 1 d
Nb2 Nb 0.27421(14) 0.02279(6) 0.16579(7) 0.01594(17) Uani 1 1 d
Nb3 Nb 0.28647(14) 0.52613(6) 0.44882(7) 0.01606(17) Uani 1 1 d
Nb4 Nb 0.29258(14) 0.53523(6) 0.15680(6) 0.01541(17) Uani 1 1 d
Se12 Se 0.2965(2) 0.28792(8) 0.67017(9) 0.0250(2) Uani 1 1 d
P1 P 0.4219(5) 0.20351(19) 0.3275(2) 0.0213(5) Uani 1 1 d
P2 P 0.4411(5) 0.70447(19) 0.3379(2) 0.0215(5) Uani 1 1 d
Se13 Se 0.52602(18) 0.08428(8) 0.63224(8) 0.0225(2) Uani 1 1 d
Se14 Se 0.53244(17) 0.06955(7) 0.35129(8) 0.0185(2) Uani 1 1 d
Se15 Se 0.54381(19) 0.05420(8) 0.07503(9) 0.0217(2) Uani 1 1 d
Se16 Se 0.54791(19) 0.43167(9) 0.12387(9) 0.0232(2) Uani 1 1 d
Se17 Se 0.55173(17) 0.57056(7) 0.34600(8) 0.0190(2) Uani 1 1 d
Se18 Se 0.56056(18) 0.56894(9) 0.06215(9) 0.0227(2) Uani 1 1 d
Se19 Se 0.6370(3) 0.30039(9) 0.36856(14) 0.0382(3) Uani 1 1 d
Se20 Se 0.6522(3) 0.80167(10) 0.39308(12) 0.0360(3) Uani 1 1 d
K1 K 0.8245(9) 0.2452(3) 0.1772(5) 0.0676(14) Uani 1 1 d
K2 K 0.8500(7) 0.2539(3) 0.7039(5) 0.0615(12) Uani 1 1 d

loop_
_atom_site_aniso_label
_atom_site_aniso_U_11
_atom_site_aniso_U_22
_atom_site_aniso_U_33
_atom_site_aniso_U_23
_atom_site_aniso_U_13
_atom_site_aniso_U_12
Se1 0.0278(6) 0.0372(7) 0.0124(4) -0.0008(4) 0.0054(4) 0.0115(5)
Se2 0.0228(5) 0.0276(5) 0.0113(4) 0.0009(3) 0.0062(4) 0.0030(4)
Se3 0.0260(6) 0.0342(6) 0.0160(4) 0.0052(4) 0.0101(4) 0.0056(5)
Se4 0.0243(6) 0.0367(6) 0.0155(5) -0.0069(4) 0.0083(4) -0.0059(5)
Se5 0.0233(6) 0.0273(5) 0.0123(4) 0.0003(4) 0.0063(4) 0.0034(4)
Se6 0.0296(6) 0.0378(7) 0.0137(4) 0.0018(4) 0.0045(4) -0.0129(5)
Se7 0.0403(7) 0.0188(5) 0.0205(5) 0.0008(4) 0.0165(5) 0.0038(5)
Se8 0.0328(6) 0.0163(4) 0.0152(4) 0.0011(3) 0.0087(4) 0.0014(4)
Se9 0.0431(8) 0.0210(5) 0.0219(5) 0.0003(4) 0.0186(5) 0.0034(5)
Se10 0.0295(6) 0.0170(4) 0.0153(4) -0.0007(3) 0.0076(4) -0.0019(4)
Nb1 0.0222(5) 0.0174(4) 0.0086(3) 0.0002(3) 0.0063(3) -0.0006(3)
Se11 0.0472(8) 0.0223(5) 0.0148(4) 0.0036(4) 0.0100(5) 0.0079(5)
Nb2 0.0220(5) 0.0182(4) 0.0089(3) -0.0012(3) 0.0064(3) 0.0008(3)
Nb3 0.0219(5) 0.0183(4) 0.0093(3) 0.0013(3) 0.0065(3) -0.0010(3)
Nb4 0.0207(5) 0.0173(4) 0.0089(3) -0.0017(3) 0.0053(3) 0.0008(3)
Se12 0.0416(7) 0.0196(5) 0.0140(4) -0.0019(3) 0.0085(5) -0.0030(5)
P1 0.0294(15) 0.0182(12) 0.0187(11) -0.0011(9) 0.0107(11) -0.0032(10)
P2 0.0328(16) 0.0184(12) 0.0147(11) -0.0026(8) 0.0089(11) -0.0038(10)
Se13 0.0263(6) 0.0251(6) 0.0169(4) -0.0018(4) 0.0074(4) -0.0059(4)
Se14 0.0239(5) 0.0200(4) 0.0126(4) 0.0002(3) 0.0068(4) -0.0003(4)
Se15 0.0242(6) 0.0253(5) 0.0162(5) -0.0026(4) 0.0068(4) -0.0035(4)
Se16 0.0260(6) 0.0278(6) 0.0164(4) 0.0015(4) 0.0072(4) 0.0076(4)
Se17 0.0238(5) 0.0202(4) 0.0134(4) -0.0001(3) 0.0059(4) -0.0008(4)
Se18 0.0237(6) 0.0277(5) 0.0166(4) -0.0027(4) 0.0060(4) -0.0024(4)
Se19 0.0413(8) 0.0244(6) 0.0529(9) -0.0107(6) 0.0199(7) -0.0117(6)
Se20 0.0456(8) 0.0265(6) 0.0354(7) -0.0082(5) 0.0109(6) -0.0140(6)
K1 0.070(3) 0.060(3) 0.086(4) 0.007(3) 0.043(3) 0.020(2)
K2 0.050(2) 0.054(2) 0.088(3) -0.009(2) 0.033(2) -0.012(2)

loop_
_atom_type_symbol
_atom_type_description
_atom_type_scat_dispersion_real
_atom_type_scat_dispersion_imag
_atom_type_scat_source
P P 0.1023 0.0942 'International Tables Vol C Tables 4.2.6.8 and 6.1.1.4'
K K 0.2009 0.2494 'International Tables Vol C Tables 4.2.6.8 and 6.1.1.4'
Se Se -0.0929 2.2259 'International Tables Vol C Tables 4.2.6.8 and 6.1.1.4'
Nb Nb -2.0727 0.6215 'International Tables Vol C Tables 4.2.6.8 and 6.1.1.4'

loop_
_geom_angle_atom_site_label_1
_geom_angle_atom_site_label_2
_geom_angle_atom_site_label_3
_geom_angle
_geom_angle_site_symmetry_1
_geom_angle_site_symmetry_3
Se3 Se1 Nb2 65.32(5) 2_554 .
Se3 Se1 Nb1 63.43(5) 2_554 2_554
Nb2 Se1 Nb1 68.68(5) . 2_554
Se8 Se2 Nb1 64.93(5) 2_554 .
Se8 Se2 Nb2 64.45(5) 2_554 .
Nb1 Se2 Nb2 94.75(5) . .
Se8 Se2 K1 158.55(10) 2_554 1_455
Nb1 Se2 K1 111.87(11) . 1_455
Nb2 Se2 K1 95.57(9) . 1_455
Se1 Se3 Nb1 64.80(5) 2 .
Se1 Se3 Nb2 62.99(5) 2 2
Nb1 Se3 Nb2 68.36(4) . 2
Se1 Se3 K2 147.60(9) 2 1_455
Nb1 Se3 K2 146.67(9) . 1_455
Nb2 Se3 K2 113.38(10) 2 1_455
Se6 Se4 Nb3 65.20(5) 2_564 2_564
Se6 Se4 Nb4 63.60(5) 2_564 .
Nb3 Se4 Nb4 68.90(5) 2_564 .
Se10 Se5 Nb3 64.88(5) . .
Se10 Se5 Nb4 64.00(5) . .
Nb3 Se5 Nb4 94.61(5) . .
Se10 Se5 K2 159.07(10) . 2_464
Nb3 Se5 K2 110.62(11) . 2_464
Nb4 Se5 K2 97.08(9) . 2_464
Se4 Se6 Nb4 64.74(5) 2_565 2_565
Se4 Se6 Nb3 62.93(5) 2_565 .
Nb4 Se6 Nb3 68.53(4) 2_565 .
P1 Se7 Nb1 90.38(9) . .
P1 Se7 K1 88.24(12) . 1_455
Nb1 Se7 K1 109.99(10) . 1_455
Se2 Se8 Nb1 63.99(5) 2 2
Se2 Se8 Nb2 64.78(5) 2 2
Nb1 Se8 Nb2 94.44(5) 2 2
Se2 Se8 K2 95.64(9) 2 1_455
Nb1 Se8 K2 134.95(9) 2 1_455
Nb2 Se8 K2 113.33(10) 2 1_455
P2 Se9 Nb3 90.23(9) . .
P2 Se9 K2 90.53(12) . 2_464
Nb3 Se9 K2 110.10(10) . 2_464
Se5 Se10 Nb3 63.69(5) . .
Se5 Se10 Nb4 65.16(5) . .
Nb3 Se10 Nb4 94.60(5) . .
Se15 Nb1 Se3 112.65(5) 2 .
Se15 Nb1 Se1 92.90(5) 2 2
Se3 Nb1 Se1 51.76(5) . 2
Se15 Nb1 Se13 51.96(5) 2 .
Se3 Nb1 Se13 85.11(5) . .
Se1 Nb1 Se13 109.86(5) 2 .
Se15 Nb1 Se2 139.81(6) 2 .
Se3 Nb1 Se2 93.48(5) . .
Se1 Nb1 Se2 79.51(5) 2 .
Se13 Nb1 Se2 166.14(6) . .
Se15 Nb1 Se8 88.77(5) 2 2_554
Se3 Nb1 Se8 125.85(6) . 2_554
Se1 Nb1 Se8 79.39(5) 2 2_554
Se13 Nb1 Se8 139.09(6) . 2_554
Se2 Nb1 Se8 51.07(4) . 2_554
Se15 Nb1 Se7 133.18(6) 2 .
Se3 Nb1 Se7 75.37(5) . .
Se1 Nb1 Se7 121.75(6) 2 .
Se13 Nb1 Se7 84.91(5) . .
Se2 Nb1 Se7 81.40(5) . .
Se8 Nb1 Se7 125.15(5) 2_554 .
Se15 Nb1 Se14 83.45(5) 2 .
Se3 Nb1 Se14 153.42(6) . .
Se1 Nb1 Se14 152.37(5) 2 .
Se13 Nb1 Se14 89.41(5) . .
Se2 Nb1 Se14 85.70(4) . .
Se8 Nb1 Se14 73.18(4) 2_554 .
Se7 Nb1 Se14 78.25(4) . .
Se15 Nb1 Nb2 56.38(4) 2 2
Se3 Nb1 Nb2 56.53(4) . 2
Se1 Nb1 Nb2 55.05(4) 2 2
Se13 Nb1 Nb2 55.08(4) . 2
Se2 Nb1 Nb2 134.33(5) . 2
Se8 Nb1 Nb2 116.24(5) 2_554 2
Se7 Nb1 Nb2 116.68(4) . 2
Se14 Nb1 Nb2 136.98(5) . 2
P1 Se11 Nb2 90.32(9) . .
P1 Se11 K1 98.01(15) . 1_455
Nb2 Se11 K1 102.34(11) . 1_455
Se1 Nb2 Se13 112.91(5) . 2_554
Se1 Nb2 Se15 92.78(5) . .
Se13 Nb2 Se15 52.13(5) 2_554 .
Se1 Nb2 Se3 51.69(5) . 2_554
Se13 Nb2 Se3 85.39(5) 2_554 2_554
Se15 Nb2 Se3 109.86(5) . 2_554
Se1 Nb2 Se8 121.55(6) . 2_554
Se13 Nb2 Se8 89.04(5) 2_554 2_554
Se15 Nb2 Se8 137.41(6) . 2_554
Se3 Nb2 Se8 79.26(5) 2_554 2_554
Se1 Nb2 Se2 87.68(5) . .
Se13 Nb2 Se2 139.19(5) 2_554 .
Se15 Nb2 Se2 166.67(6) . .
Se3 Nb2 Se2 80.77(5) 2_554 .
Se8 Nb2 Se2 50.76(4) 2_554 .
Se1 Nb2 Se11 76.53(5) . .
Se13 Nb2 Se11 129.70(6) 2_554 .
Se15 Nb2 Se11 79.03(5) . .
Se3 Nb2 Se11 127.15(6) 2_554 .
Se8 Nb2 Se11 129.63(5) 2_554 .
Se2 Nb2 Se11 88.14(5) . .
Se1 Nb2 Se14 151.74(6) . .
Se13 Nb2 Se14 89.86(5) 2_554 .
Se15 Nb2 Se14 88.33(5) . .
Se3 Nb2 Se14 152.00(5) 2_554 .
Se8 Nb2 Se14 73.08(4) 2_554 .
Se2 Nb2 Se14 85.03(4) . .
Se11 Nb2 Se14 75.98(4) . .
Se1 Nb2 Nb1 56.27(4) . 2_554
Se13 Nb2 Nb1 56.93(4) 2_554 2_554
Se15 Nb2 Nb1 54.99(4) . 2_554
Se3 Nb2 Nb1 55.11(4) 2_554 2_554
Se8 Nb2 Nb1 122.03(5) 2_554 2_554
Se2 Nb2 Nb1 133.99(5) . 2_554
Se11 Nb2 Nb1 107.21(4) . 2_554
Se14 Nb2 Nb1 140.27(5) . 2_554
Se4 Nb3 Se18 113.34(5) 2_565 2_565
Se4 Nb3 Se6 51.86(5) 2_565 .
Se18 Nb3 Se6 89.38(6) 2_565 .
Se4 Nb3 Se16 89.02(5) 2_565 2_565
Se18 Nb3 Se16 51.98(5) 2_565 2_565
Se6 Nb3 Se16 109.94(5) . 2_565
Se4 Nb3 Se5 89.95(5) 2_565 .
Se18 Nb3 Se5 141.89(6) 2_565 .
Se6 Nb3 Se5 81.85(5) . .
Se16 Nb3 Se5 163.75(6) 2_565 .
Se4 Nb3 Se10 123.21(6) 2_565 .
Se18 Nb3 Se10 90.55(5) 2_565 .
Se6 Nb3 Se10 79.56(5) . .
Se16 Nb3 Se10 139.83(6) 2_565 .
Se5 Nb3 Se10 51.43(4) . .
Se4 Nb3 Se9 75.12(5) 2_565 .
Se18 Nb3 Se9 133.04(6) 2_565 .
Se6 Nb3 Se9 123.71(6) . .
Se16 Nb3 Se9 83.55(5) 2_565 .
Se5 Nb3 Se9 80.51(5) . .
Se10 Nb3 Se9 124.67(5) . .
Se4 Nb3 Se17 153.47(6) 2_565 .
Se18 Nb3 Se17 84.91(5) 2_565 .
Se6 Nb3 Se17 152.06(6) . .
Se16 Nb3 Se17 87.80(5) 2_565 .
Se5 Nb3 Se17 85.90(5) . .
Se10 Nb3 Se17 73.18(4) . .
Se9 Nb3 Se17 78.35(4) . .
Se4 Nb3 Nb4 56.32(4) 2_565 2_565
Se18 Nb3 Nb4 57.03(4) 2_565 2_565
Se6 Nb3 Nb4 55.29(4) . 2_565
Se16 Nb3 Nb4 54.65(4) 2_565 2_565
Se5 Nb3 Nb4 135.68(5) . 2_565
Se10 Nb3 Nb4 120.94(5) . 2_565
Se9 Nb3 Nb4 112.28(4) . 2_565
Se17 Nb3 Nb4 137.29(5) . 2_565
Se16 Nb4 Se6 112.98(5) . 2_564
Se16 Nb4 Se4 89.43(5) . .
Se6 Nb4 Se4 51.66(5) 2_564 .
Se16 Nb4 Se18 51.92(5) . .
Se6 Nb4 Se18 88.44(5) 2_564 .
Se4 Nb4 Se18 109.52(5) . .
Se16 Nb4 Se10 86.27(5) . .
Se6 Nb4 Se10 124.10(6) 2_564 .
Se4 Nb4 Se10 78.31(5) . .
Se18 Nb4 Se10 136.25(6) . .
Se16 Nb4 Se5 136.82(5) . .
Se6 Nb4 Se5 91.44(5) 2_564 .
Se4 Nb4 Se5 78.31(5) . .
Se18 Nb4 Se5 169.56(6) . .
Se10 Nb4 Se5 50.84(4) . .
Se16 Nb4 Se12 129.61(6) . 2_564
Se6 Nb4 Se12 77.43(5) 2_564 2_564
Se4 Nb4 Se12 126.52(6) . 2_564
Se18 Nb4 Se12 80.80(5) . 2_564
Se10 Nb4 Se12 130.23(5) . 2_564
Se5 Nb4 Se12 88.98(5) . 2_564
Se16 Nb4 Se17 87.16(5) . .
Se6 Nb4 Se17 152.72(6) 2_564 .
Se4 Nb4 Se17 151.49(5) . .
Se18 Nb4 Se17 90.37(5) . .
Se10 Nb4 Se17 73.23(4) . .
Se5 Nb4 Se17 84.95(4) . .
Se12 Nb4 Se17 75.48(4) 2_564 .
Se16 Nb4 Nb3 56.80(4) . 2_564
Se6 Nb4 Nb3 56.18(4) 2_564 2_564
Se4 Nb4 Nb3 54.79(4) . 2_564
Se18 Nb4 Nb3 54.74(4) . 2_564
Se10 Nb4 Nb3 116.52(5) . 2_564
Se5 Nb4 Nb3 132.66(5) . 2_564
Se12 Nb4 Nb3 112.44(4) 2_564 2_564
Se17 Nb4 Nb3 139.89(5) . 2_564
P2 Se12 Nb4 90.38(9) 2_565 2_565
P2 Se12 K2 93.56(14) 2_565 1_455
Nb4 Se12 K2 99.76(10) 2_565 1_455
Se19 P1 Se7 113.21(14) . .
Se19 P1 Se11 113.75(14) . .
Se7 P1 Se11 111.35(16) . .
Se19 P1 Se14 114.72(17) . .
Se7 P1 Se14 102.42(12) . .
Se11 P1 Se14 100.17(12) . .
Se20 P2 Se9 112.00(13) . .
Se20 P2 Se12 113.80(14) . 2_564
Se9 P2 Se12 112.06(16) . 2_564
Se20 P2 Se17 115.69(17) . .
Se9 P2 Se17 103.06(13) . .
Se12 P2 Se17 99.17(12) 2_564 .
Se15 Se13 Nb2 64.59(5) 2 2
Se15 Se13 Nb1 62.42(5) 2 .
Nb2 Se13 Nb1 67.99(4) 2 .
Se15 Se13 K2 134.65(10) 2 .
Nb2 Se13 K2 152.54(10) 2 .
Nb1 Se13 K2 134.80(11) . .
P1 Se14 Nb1 88.36(9) . .
P1 Se14 Nb2 89.55(9) . .
Nb1 Se14 Nb2 91.68(5) . .
Se13 Se15 Nb1 65.62(5) 2_554 2_554
Se13 Se15 Nb2 63.29(5) 2_554 .
Nb1 Se15 Nb2 68.62(5) 2_554 .
Se13 Se15 K1 135.57(11) 2_554 .
Nb1 Se15 K1 158.10(10) 2_554 .
Nb2 Se15 K1 112.63(9) . .
Se18 Se16 Nb4 65.82(5) . .
Se18 Se16 Nb3 62.70(5) . 2_564
Nb4 Se16 Nb3 68.55(4) . 2_564
Se18 Se16 K1 140.00(11) . .
Nb4 Se16 K1 151.81(10) . .
Nb3 Se16 K1 127.78(12) 2_564 .
P2 Se17 Nb4 90.00(9) . .
P2 Se17 Nb3 87.96(9) . .
Nb4 Se17 Nb3 91.51(5) . .
Se16 Se18 Nb3 65.32(5) . 2_564
Se16 Se18 Nb4 62.26(5) . .
Nb3 Se18 Nb4 68.24(4) 2_564 .
Se16 Se18 K2 125.84(10) . 2_564
Nb3 Se18 K2 165.05(9) 2_564 2_564
Nb4 Se18 K2 106.64(9) . 2_564
P1 Se19 K1 92.73(15) . .
P2 Se20 K2 88.49(13) . 2_564
P2 Se20 K1 102.45(12) . 2_565
K2 Se20 K1 129.31(14) 2_564 2_565
Se19 K1 Se11 135.2(2) . 1_655
Se19 K1 Se16 67.01(10) . .
Se11 K1 Se16 131.89(18) 1_655 .
Se19 K1 Se15 101.16(15) . .
Se11 K1 Se15 104.30(13) 1_655 .
Se16 K1 Se15 111.92(17) . .
Se19 K1 Se2 98.88(15) . 1_655
Se11 K1 Se2 64.66(9) 1_655 1_655
Se16 K1 Se2 163.05(17) . 1_655
Se15 K1 Se2 59.97(9) . 1_655
Se19 K1 Se7 75.00(13) . 1_655
Se11 K1 Se7 61.05(11) 1_655 1_655
Se16 K1 Se7 124.37(17) . 1_655
Se15 K1 Se7 114.17(14) . 1_655
Se2 K1 Se7 56.20(9) 1_655 1_655
Se19 K1 Se20 138.30(19) . 2_564
Se11 K1 Se20 86.51(12) 1_655 2_564
Se16 K1 Se20 86.94(14) . 2_564
Se15 K1 Se20 57.83(10) . 2_564
Se2 K1 Se20 99.05(13) 1_655 2_564
Se7 K1 Se20 144.71(14) 1_655 2_564
Se20 K2 Se12 139.4(2) 2_565 1_655
Se20 K2 Se13 67.46(9) 2_565 .
Se12 K2 Se13 131.83(16) 1_655 .
Se20 K2 Se9 79.05(13) 2_565 2_665
Se12 K2 Se9 62.71(9) 1_655 2_665
Se13 K2 Se9 134.20(18) . 2_665
Se20 K2 Se5 105.68(15) 2_565 2_665
Se12 K2 Se5 66.17(9) 1_655 2_665
Se13 K2 Se5 159.75(17) . 2_665
Se9 K2 Se5 58.02(8) 2_665 2_665
Se20 K2 Se18 106.44(14) 2_565 2_565
Se12 K2 Se18 103.74(14) 1_655 2_565
Se13 K2 Se18 100.59(14) . 2_565
Se9 K2 Se18 118.78(14) 2_665 2_565
Se5 K2 Se18 62.11(9) 2_665 2_565
Se20 K2 Se8 86.71(14) 2_565 1_655
Se12 K2 Se8 63.77(9) 1_655 1_655
Se13 K2 Se8 86.01(12) . 1_655
Se9 K2 Se8 60.99(10) 2_665 1_655
Se5 K2 Se8 113.17(14) 2_665 1_655
Se18 K2 Se8 166.72(15) 2_565 1_655
Se20 K2 Se3 120.29(15) 2_565 1_655
Se12 K2 Se3 65.01(9) 1_655 1_655
Se13 K2 Se3 66.89(9) . 1_655
Se9 K2 Se3 108.71(14) 2_665 1_655
Se5 K2 Se3 129.16(14) 2_665 1_655
Se18 K2 Se3 117.96(16) 2_565 1_655
Se8 K2 Se3 54.00(8) 1_655 1_655

loop_
_geom_bond_atom_site_label_1
_geom_bond_atom_site_label_2
_geom_bond_distance
_geom_bond_site_symmetry_2
Se1 Se3 2.294(2) 2_554
Se1 Nb2 2.6042(18) .
Se1 Nb1 2.6425(17) 2_554
Se2 Se8 2.3256(18) 2_554
Se2 Nb1 2.6867(17) .
Se2 Nb2 2.7164(16) .
Se2 K1 3.714(5) 1_455
Se3 Se1 2.294(2) 2
Se3 Nb1 2.6120(16) .
Se3 Nb2 2.6561(17) 2
Se3 K2 3.791(5) 1_455
Se4 Se6 2.294(2) 2_564
Se4 Nb3 2.5977(17) 2_564
Se4 Nb4 2.6457(17) .
Se5 Se10 2.3338(18) .
Se5 Nb3 2.6757(17) .
Se5 Nb4 2.7314(16) .
Se5 K2 3.599(5) 2_464
Se6 Se4 2.294(2) 2_565
Se6 Nb4 2.6202(18) 2_565
Se6 Nb3 2.6482(17) .
Se7 P1 2.204(3) .
Se7 Nb1 2.7108(16) .
Se7 K1 3.758(7) 1_455
Se8 Se2 2.3256(18) 2
Se8 Nb1 2.7078(15) 2
Se8 Nb2 2.7089(15) 2
Se8 K2 3.747(6) 1_455
Se9 P2 2.199(3) .
Se9 Nb3 2.7147(17) .
Se9 K2 3.583(6) 2_464
Se10 Nb3 2.7025(15) .
Se10 Nb4 2.7053(15) .
Nb1 Se15 2.6034(17) 2
Nb1 Se1 2.6425(17) 2
Nb1 Se13 2.6750(18) .
Nb1 Se8 2.7078(15) 2_554
Nb1 Se14 2.7681(16) .
Nb1 Nb2 2.9598(14) 2
Se11 P1 2.210(3) .
Se11 Nb2 2.7604(17) .
Se11 K1 3.392(6) 1_455
Nb2 Se13 2.6176(16) 2_554
Nb2 Se15 2.6469(17) .
Nb2 Se3 2.6561(17) 2_554
Nb2 Se8 2.7089(15) 2_554
Nb2 Se14 2.7734(17) .
Nb2 Nb1 2.9598(14) 2_554
Nb3 Se4 2.5977(17) 2_565
Nb3 Se18 2.6079(17) 2_565
Nb3 Se16 2.6666(18) 2_565
Nb3 Se17 2.7768(16) .
Nb3 Nb4 2.9663(13) 2_565
Nb4 Se16 2.5995(16) .
Nb4 Se6 2.6202(18) 2_564
Nb4 Se18 2.6795(17) .
Nb4 Se12 2.7667(17) 2_564
Nb4 Se17 2.7712(17) .
Nb4 Nb3 2.9663(13) 2_564
Se12 P2 2.220(3) 2_565
Se12 Nb4 2.7667(17) 2_565
Se12 K2 3.456(5) 1_455
P1 Se19 2.135(3) .
P1 Se14 2.231(3) .
P2 Se20 2.138(3) .
P2 Se12 2.220(3) 2_564
P2 Se17 2.232(3) .
Se13 Se15 2.3131(19) 2
Se13 Nb2 2.6176(16) 2
Se13 K2 3.497(5) .
Se15 Se13 2.3131(19) 2_554
Se15 Nb1 2.6034(17) 2_554
Se15 K1 3.657(7) .
Se16 Se18 2.3121(19) .
Se16 Nb3 2.6666(18) 2_564
Se16 K1 3.497(5) .
Se18 Nb3 2.6079(17) 2_564
Se18 K2 3.671(6) 2_564
Se19 K1 3.373(6) .
Se20 K2 3.396(6) 2_564
Se20 K1 3.765(7) 2_565
K1 Se11 3.392(6) 1_655
K1 Se2 3.714(5) 1_655
K1 Se7 3.758(7) 1_655
K1 Se20 3.765(7) 2_564
K2 Se20 3.396(6) 2_565
K2 Se12 3.456(5) 1_655
K2 Se9 3.583(6) 2_665
K2 Se5 3.599(5) 2_665
K2 Se18 3.671(6) 2_565
K2 Se8 3.747(6) 1_655
K2 Se3 3.791(5) 1_655
